data_7130036
loop_
_publ_author_name
'Bowen, Johnathan'
'Slebodnick, Carla'
'Santos, Webster L.'

_publ_section_title
;
 Phosphine-catalyzed hydroboration of propiolonitriles: access to
 (<i>E</i>)-1,2-vinylcyanotrifluoroborate derivatives.
;
_journal_name_full 'Chemical communications (Cambridge, England)'
_journal_paper_doi 10.1039/d2cc00603k
_journal_year 2022
_chemical_formula_moiety 'C10 H8 B F3 K N O'
_chemical_formula_sum 'C10 H8 B F3 K N O'
_chemical_formula_weight 265.08
_space_group_crystal_system monoclinic
_space_group_IT_number 14
_space_group_name_Hall '-P 2ybc'
_space_group_name_H-M_alt 'P 1 21/c 1'
_atom_sites_solution_hydrogens geom
_atom_sites_solution_primary dual
_audit_creation_date 2021-01-17
_audit_creation_method
;
Olex2 1.3
(compiled 2020.11.12 svn.r5f609507 for OlexSys, GUI svn.r6226)
;
_audit_update_record
;
2021-11-08 deposited with the CCDC.	2022-04-22 downloaded from the CCDC.
;
_cell_angle_alpha 90
_cell_angle_beta 102.6760(6)
_cell_angle_gamma 90
_cell_formula_units_Z 4
_cell_length_a 18.55436(11)
_cell_length_b 7.90140(4)
_cell_length_c 8.22574(5)
_cell_measurement_reflns_used 25413
_cell_measurement_temperature 99.98(11)
_cell_measurement_theta_max 77.7120
_cell_measurement_theta_min 4.8720
_cell_volume 1176.545(12)
_computing_cell_refinement 'CrysAlisPro 1.171.41.93a (Rigaku OD, 2020)'
_computing_data_collection 'CrysAlisPro 1.171.41.93a (Rigaku OD, 2020)'
_computing_data_reduction 'CrysAlisPro 1.171.41.93a (Rigaku OD, 2020)'
_computing_molecular_graphics 'Olex2 1.3 (Dolomanov et al., 2009)'
_computing_publication_material 'Olex2 1.3 (Dolomanov et al., 2009)'
_computing_structure_refinement 'SHELXL 2018/3 (Sheldrick, 2015)'
_computing_structure_solution 'SHELXT 2018/2 (Sheldrick, 2018)'
_diffrn_ambient_environment N~2~
_diffrn_ambient_temperature 99.98(11)
_diffrn_detector 'Hybrid Pixel Array Detector'
_diffrn_detector_area_resol_mean 10.0000
_diffrn_detector_type HyPix
_diffrn_measured_fraction_theta_full 1.000
_diffrn_measured_fraction_theta_max 0.997
_diffrn_measurement_details
;
List of Runs (angles in degrees, time in seconds):

  # Type    Start    End  Width  t~exp~   \w     \q     \k     \f   Frames
#--------------------------------------------------------------------------
  1  \w     25.00  51.00   0.50    0.05    --   44.00  65.00 -62.61   52
  2  \w     12.00  39.00   0.50    0.05    --   36.00  78.00 -95.53   54
  3  \w     11.00  36.00   0.50    0.05    --   36.00  79.00  17.18   50
  4  \w     31.00  87.00   0.50    0.05    --   46.62  57.00  30.00  112
  5  \w     28.00  54.00   0.50    0.05    --   48.00  69.00 128.81   52
  6  \w     33.00  76.00   0.50    0.05    --   46.62  38.00  90.00   86
  7  \w     73.00 102.00   0.50    0.25    --  110.00 -77.00 120.00   58
  8  \w     56.00  83.00   0.50    0.25    --  110.00 -77.00  90.00   54
  9  \w     41.00  66.00   0.50    0.25    --  110.00 -77.00 120.00   50
 10  \w     72.00 103.00   0.50    0.25    --  110.00 -77.00   0.00   62
 11  \w     44.00  70.00   0.50    0.25    --  110.00 -77.00 -90.00   52
 12  \w     65.00  93.00   0.50    0.25    --  110.00 -77.00-120.00   56
 13  \w     48.00  82.00   0.50    0.25    --  110.00 -77.00-180.00   68
 14  \w     39.00  68.00   0.50    0.25    --  110.00 -61.00-150.00   58
 15  \w     40.00  93.00   0.50    0.25    --  110.00 -77.00-150.00  106
 16  \w     39.00  69.00   0.50    0.25    --  110.00 -61.00-120.00   60
 17  \w    -25.00  41.00   0.50    0.05    --   46.62 -38.00-120.00  132
 18  \w     38.00  68.00   0.50    0.25    --  110.00 -77.00   0.00   60
 19  \w     39.00  65.00   0.50    0.25    --  110.00 -61.00  90.00   52
 20  \w    111.00 141.00   0.50    0.25    --  110.00  30.00  90.00   60
 21  \w    130.00 178.00   0.50    0.25    --  110.00  77.00  90.00   96
 22  \w     86.00 165.00   0.50    0.25    --  110.00  77.00  60.00  158
 23  \w     86.00 112.00   0.50    0.25    --  110.00  77.00  90.00   52
 24  \w     87.00 113.00   0.50    0.25    --  110.00  77.00  30.00   52
 25  \w     86.00 114.00   0.50    0.25    --  110.00  77.00 -30.00   56
 26  \w    130.00 156.00   0.50    0.25    --  110.00  77.00 -30.00   52
 27  \w    124.00 178.00   0.50    0.25    --  110.00  77.00 -60.00  108
 28  \w     86.00 114.00   0.50    0.25    --  110.00  77.00-180.00   56
 29  \w     88.00 134.00   0.50    0.25    --  110.00  77.00-150.00   92
 30  \w    121.00 147.00   0.50    0.25    --  110.00  77.00-120.00   52
 31  \w     88.00 115.00   0.50    0.25    --  110.00  77.00-120.00   54
 32  \w     86.00 112.00   0.50    0.25    --  110.00  77.00 -60.00   52
 33  \w    153.00 178.00   0.50    0.25    --  110.00  77.00 -90.00   50
 34  \w    138.00 176.00   0.50    0.25    --  110.00  77.00   0.00   76
 35  \w     86.00 130.00   0.50    0.25    --  110.00  77.00 150.00   88
 36  \w    136.00 175.00   0.50    0.25    --  110.00  77.00 150.00   78
 37  \w     39.00  84.00   0.50    0.05    --   60.00  70.00 137.74   90
 38  \w     86.00 112.00   0.50    0.25    --  110.00  77.00   0.00   52
 39  \w     83.00 114.00   0.50    0.25    --  104.00  75.00 -99.32   62
 40  \w     87.00 141.00   0.50    0.25    --  110.00  77.00 -90.00  108
 41  \w    144.00 178.00   0.50    0.25    --  110.00  77.00-180.00   68
 42  \w     34.00  70.00   0.50    0.05    --   52.00  68.00-179.06   72
 43  \w     37.00  63.00   0.50    0.05    --   56.00  69.00-131.06   52
 44  \w     36.00  67.00   0.50    0.05    --   56.00  69.00 -68.91   62
 45  \w     36.00  62.00   0.50    0.05    --   56.00  67.00  22.04   52
 46  \w     42.00  70.00   0.50    0.05    --   60.00  65.00  80.02   56
 47  \w     94.00 146.00   0.50    0.25    --  110.00  61.00 120.00  104
 48  \w     95.00 145.00   0.50    0.25    --  110.00  61.00  30.00  100
 49  \w    130.00 168.00   0.50    0.25    --  110.00  61.00 -30.00   76
 50  \w    145.00 170.00   0.50    0.25    --  110.00  61.00 -60.00   50
 51  \w     93.00 119.00   0.50    0.25    --  110.00  61.00-150.00   52
 52  \w    125.00 166.00   0.50    0.25    --  110.00  61.00-150.00   82
 53  \w    149.00 176.00   0.50    0.25    --  110.00  61.00-120.00   54
 54  \w     97.00 143.00   0.50    0.25    --  110.00  61.00-120.00   92
 55  \w     93.00 126.00   0.50    0.25    --  110.00  61.00 -60.00   66
 56  \w     94.00 125.00   0.50    0.25    --  110.00  61.00 -30.00   62
 57  \w    153.00 178.00   0.50    0.25    --  110.00  61.00  30.00   50
 58  \w     95.00 169.00   0.50    0.25    --  110.00  61.00 150.00  148
 59  \w    132.00 163.00   0.50    0.25    --  110.00  45.00 150.00   62
 60  \w     94.00 161.00   0.50    0.25    --  110.00  61.00  60.00  134
 61  \w     96.00 126.00   0.50    0.25    --  110.00  45.00 150.00   60
 62  \w     93.00 141.00   0.50    0.25    --  110.00  61.00   0.00   96
 63  \w    147.00 175.00   0.50    0.25    --  110.00  61.00   0.00   56
 64  \w    149.00 175.00   0.50    0.25    --  110.00  45.00  30.00   52
 65  \w     96.00 156.00   0.50    0.25    --  110.00  45.00 120.00  120
 66  \w    130.00 156.00   0.50    0.25    --  110.00  45.00 -30.00   52
 67  \w     96.00 124.00   0.50    0.25    --  110.00  45.00 -30.00   56
 68  \w    104.00 144.00   0.50    0.25    --  110.00  45.00  30.00   80
 69  \w    142.00 168.00   0.50    0.25    --  110.00  30.00  90.00   52
 70  \w    105.00 177.00   0.50    0.25    --  110.00  45.00 -90.00  144
 71  \w     95.00 135.00   0.50    0.25    --  110.00  61.00-180.00   80
 72  \w    124.00 150.00   0.50    0.25    --  110.00 127.00-156.27   52
 73  \w     97.00 139.00   0.50    0.25    --  110.00 125.00   0.00   84
 74  \w    148.00 178.00   0.50    0.25    --  110.00 125.00   0.00   60
 75  \w    111.00 158.00   0.50    0.25    --  110.00 125.00  60.00   94
 76  \w     95.00 148.00   0.50    0.25    --  110.00 125.00 150.00  106
 77  \w    133.00 168.00   0.50    0.25    --  110.00 109.00 105.00   70
 78  \w     39.00  66.00   0.50    0.25    --  110.00 -94.00   0.00   54
 79  \w     34.00  95.50   0.50    0.05    --   46.62-125.00  90.00  123
 80  \w     86.00 112.00   0.50    0.25    --  110.00-125.00-120.00   52
 81  \w     82.00 112.00   0.50    0.25    --  110.00-125.00-180.00   60
 82  \w     50.00  79.00   0.50    0.25    --  110.00-125.00-180.00   58
 83  \w     38.00  67.00   0.50    0.25    --  110.00-125.00-120.00   58
 84  \w     79.00 112.00   0.50    0.25    --  110.00-125.00 -90.00   66
 85  \w     77.00 112.00   0.50    0.25    --  110.00-125.00 -30.00   70
 86  \w     63.00 112.00   0.50    0.25    --  110.00-125.00   0.00   98
 87  \w     81.00 108.00   0.50    0.25    --  110.00-109.00  10.00   54
 88  \w     39.00  88.00   0.50    0.25    --  110.00 -94.00 -30.00   98
 89  \w     77.00 112.00   0.50    0.25    --  110.00-125.00 120.00   70
 90  \w     39.00  75.00   0.50    0.25    --  110.00-125.00 120.00   72
 91  \w     40.00  75.00   0.50    0.25    --  110.00 -94.00  90.00   70
 92  \w     78.00 106.00   0.50    0.25    --  110.00 -94.00  90.00   56
 93  \w     22.00  57.00   0.50    0.05    --   46.62-109.00  10.00   70
 94  \w     81.00 106.00   0.50    0.25    --  110.00 -94.00-180.00   50
 95  \w     46.00  72.00   0.50    0.25    --  110.00 -94.00-180.00   52
 96  \w     72.00 100.00   0.50    0.25    --  110.00 -94.00   0.00   56
 97  \w     38.00  70.00   0.50    0.25    --  110.00 -94.00  60.00   64
 98  \w      4.00  29.00   0.50    0.05    --   32.00  86.00-122.30   50
 99  \w    -59.00 -32.00   0.50    0.05    --   16.00 166.00 -71.53   54
100  \w    -71.00 -15.00   0.50    0.25    --  -88.50  61.00  60.00  112
101  \w    -74.00 -49.00   0.50    0.25    --  -88.50 109.00 105.00   50
102  \w    -82.00  -9.00   0.50    0.05    --  -46.62 109.00 105.00  146
103  \w     -1.00  27.00   0.50    0.05    --   28.00  89.00 129.53   56
104  \w    -28.00  27.00   0.50    0.05    --  -46.62  19.00-150.00  110
105  \w   -118.00 -72.00   0.50    0.05    --  -46.62 -19.00 -90.00   92
106  \w   -101.00 -70.00   0.50    0.25    --  -88.50 -69.00-139.23   62
107  \w    -65.00 -39.00   0.50    0.05    --  -60.00 -69.00-118.57   52
108  \w    -65.00 -39.00   0.50    0.05    --  -56.00 -70.00 -66.20   52
109  \w    -78.00 -52.00   0.50    0.25    --  -72.00 -68.00 -60.76   52
110  \w   -150.00-124.00   0.50    0.25    --  -88.50 -69.00-139.23   52
111  \w    -95.00 -69.00   0.50    0.25    --  -88.50 -68.00 -70.21   52
112  \w    -93.00 -68.00   0.50    0.25    --  -88.50 -68.00  -7.60   50
113  \w    -63.00 -37.00   0.50    0.05    --  -56.00 -70.00  -0.85   52
114  \w    -81.00 -45.00   0.50    0.05    --  -64.00 -68.00  48.35   72
115  \w   -100.00 -68.00   0.50    0.25    --  -88.50 -69.00 128.95   64
116  \w    -76.00 -40.00   0.50    0.05    --  -60.00 -67.00 158.31   72
117  \w   -131.00 -97.00   0.50    0.05    --  -60.00 -67.00 158.31   68
118  \w    -80.00 -69.50   0.50    0.25    --  -68.00 -67.00 142.16   21
;
_diffrn_measurement_device 'four-circle diffractometer'
_diffrn_measurement_device_type 'XtaLAB Synergy, Dualflex, HyPix'
_diffrn_measurement_method '\w scans'
_diffrn_orient_matrix_type 'CrysAlisPro convention (1999,Acta A55,543-557)'
_diffrn_orient_matrix_UB_11 -0.0439884000
_diffrn_orient_matrix_UB_12 0.1618411000
_diffrn_orient_matrix_UB_13 -0.0610149000
_diffrn_orient_matrix_UB_21 -0.0704318000
_diffrn_orient_matrix_UB_22 -0.0823382000
_diffrn_orient_matrix_UB_23 0.0342730000
_diffrn_orient_matrix_UB_31 0.0185357000
_diffrn_orient_matrix_UB_32 0.0710356000
_diffrn_orient_matrix_UB_33 0.1787913000
_diffrn_radiation_monochromator mirror
_diffrn_radiation_probe x-ray
_diffrn_radiation_type 'Cu K\a'
_diffrn_radiation_wavelength 1.54184
_diffrn_reflns_av_R_equivalents 0.0425
_diffrn_reflns_av_unetI/netI 0.0157
_diffrn_reflns_Laue_measured_fraction_full 1.000
_diffrn_reflns_Laue_measured_fraction_max 0.997
_diffrn_reflns_limit_h_max 23
_diffrn_reflns_limit_h_min -23
_diffrn_reflns_limit_k_max 10
_diffrn_reflns_limit_k_min -10
_diffrn_reflns_limit_l_max 10
_diffrn_reflns_limit_l_min -9
_diffrn_reflns_number 32096
_diffrn_reflns_point_group_measured_fraction_full 1.000
_diffrn_reflns_point_group_measured_fraction_max 0.997
_diffrn_reflns_theta_full 67.684
_diffrn_reflns_theta_max 78.077
_diffrn_reflns_theta_min 2.441
_diffrn_source 'micro-focus sealed X-ray tube'
_diffrn_source_type 'PhotonJet (Cu) X-ray Source'
_exptl_absorpt_coefficient_mu 4.187
_exptl_absorpt_correction_T_max 1.000
_exptl_absorpt_correction_T_min 0.325
_exptl_absorpt_correction_type gaussian
_exptl_absorpt_process_details
;
CrysAlisPro 1.171.41.93a (Rigaku Oxford Diffraction, 2020)
Numerical absorption correction based on gaussian integration over
a multifaceted crystal model
Empirical absorption correction using spherical harmonics,
implemented in SCALE3 ABSPACK scaling algorithm.
;
_exptl_crystal_colour colourless
_exptl_crystal_colour_primary colourless
_exptl_crystal_density_diffrn 1.497
_exptl_crystal_description prism
_exptl_crystal_F_000 536
_exptl_crystal_recrystallization_method 'crystallized from CH3CN / Et2O'
_exptl_crystal_size_max 0.21
_exptl_crystal_size_mid 0.19
_exptl_crystal_size_min 0.07
_refine_diff_density_max 0.339
_refine_diff_density_min -0.318
_refine_diff_density_rms 0.050
_refine_ls_extinction_method none
_refine_ls_goodness_of_fit_ref 1.058
_refine_ls_hydrogen_treatment constr
_refine_ls_matrix_type full
_refine_ls_number_parameters 155
_refine_ls_number_reflns 2515
_refine_ls_number_restraints 0
_refine_ls_restrained_S_all 1.058
_refine_ls_R_factor_all 0.0241
_refine_ls_R_factor_gt 0.0240
_refine_ls_shift/su_max 0.002
_refine_ls_shift/su_mean 0.000
_refine_ls_structure_factor_coef Fsqd
_refine_ls_weighting_details 'w=1/[\s^2^(Fo^2^)+(0.0328P)^2^+0.5392P] where P=(Fo^2^+2Fc^2^)/3'
_refine_ls_weighting_scheme calc
_refine_ls_wR_factor_gt 0.0631
_refine_ls_wR_factor_ref 0.0632
_reflns_Friedel_coverage 0.000
_reflns_number_gt 2495
_reflns_number_total 2515
_reflns_threshold_expression 'I > 2\s(I)'
_cod_data_source_file d2cc00603k2.cif
_cod_data_source_block cs2643
_cod_database_code 7130036
_shelx_shelxl_version_number 2018/3
_chemical_oxdiff_formula 'C10 H8 B F3 K N O'
_chemical_oxdiff_usercomment 'Johnathan Bowen/Santos (JMB-05-071)'
_shelx_space_group_comment
;
The symmetry employed for this shelxl refinement is uniquely defined
by the following loop, which should always be used as a source of
symmetry information in preference to the above space-group names.
They are only intended as comments.
;
_shelx_estimated_absorpt_t_max 0.758
_shelx_estimated_absorpt_t_min 0.473
_reflns_odcompleteness_completeness 99.81
_reflns_odcompleteness_iscentric 1
_reflns_odcompleteness_theta 77.17
_olex2_refinement_description
;
1. Fixed Uiso
 At 1.2 times of:
  All C(H) groups
 At 1.5 times of:
  All C(H,H,H) groups
2.a Aromatic/amide H refined with riding coordinates:
 C2(H2), C5(H5), C6(H6), C8(H8), C9(H9)
2.b Idealised Me refined as rotating group:
 C10(H10A,H10B,H10C)
;
_olex2_date_sample_submission 2021-01-12
_olex2_exptl_crystal_mounting_method 'mounted on a nylon loop with Krytox oil'
_olex2_submission_original_sample_id JMB-05-071
_olex2_submission_special_instructions 'No special instructions were received'
_oxdiff_exptl_absorpt_empirical_details
;
Empirical correction (ABSPACK) includes:
- Absorption correction using spherical harmonics
- Frame scaling
- Detector area scaling
;
_oxdiff_exptl_absorpt_empirical_full_max 2.715
_oxdiff_exptl_absorpt_empirical_full_min 0.584

loop_
_space_group_symop_operation_xyz
'x, y, z'
'-x, y+1/2, -z+1/2'
'-x, -y, -z'
'x, -y-1/2, z-1/2'

loop_
_atom_site_label
_atom_site_type_symbol
_atom_site_fract_x
_atom_site_fract_y
_atom_site_fract_z
_atom_site_U_iso_or_equiv
_atom_site_adp_type
_atom_site_occupancy
_atom_site_site_symmetry_order
_atom_site_calc_flag
_atom_site_refinement_flags_posn
_atom_site_refinement_flags_adp
_atom_site_refinement_flags_occupancy
_atom_site_disorder_assembly
_atom_site_disorder_group
F1 F 0.55674(3) 0.64944(9) 0.47899(8) 0.01602(15) Uani 1 1 d . . . . .
F2 F 0.59445(4) 0.57071(9) 0.74884(8) 0.01774(15) Uani 1 1 d . . . . .
F3 F 0.61706(4) 0.39887(9) 0.54460(9) 0.02085(16) Uani 1 1 d . . . . .
O1 O 0.95631(5) 0.31074(13) 0.58716(12) 0.0258(2) Uani 1 1 d . . . . .
N1 N 0.58684(6) 1.02768(12) 0.63181(12) 0.0176(2) Uani 1 1 d . . . . .
C1 C 0.63562(6) 0.94088(14) 0.62273(13) 0.0151(2) Uani 1 1 d . . . . .
C2 C 0.69804(6) 0.83662(15) 0.61534(14) 0.0157(2) Uani 1 1 d . . . . .
H2 H 0.744499 0.889065 0.619772 0.019 Uiso 1 1 calc R U . . .
C3 C 0.69310(6) 0.66632(14) 0.60231(13) 0.0134(2) Uani 1 1 d . . . . .
C4 C 0.76145(6) 0.57090(15) 0.59874(14) 0.0151(2) Uani 1 1 d . . . . .
C5 C 0.81433(6) 0.63331(15) 0.51494(14) 0.0173(2) Uani 1 1 d . . . . .
H5 H 0.806024 0.738916 0.458735 0.021 Uiso 1 1 calc R U . . .
C6 C 0.87824(6) 0.54383(16) 0.51279(15) 0.0201(2) Uani 1 1 d . . . . .
H6 H 0.913102 0.587545 0.454629 0.024 Uiso 1 1 calc R U . . .
C7 C 0.89138(6) 0.38941(16) 0.59613(15) 0.0195(2) Uani 1 1 d . . . . .
C8 C 0.84022(7) 0.32500(16) 0.68076(15) 0.0201(2) Uani 1 1 d . . . . .
H8 H 0.849218 0.220432 0.738659 0.024 Uiso 1 1 calc R U . . .
C9 C 0.77566(6) 0.41536(15) 0.67978(15) 0.0185(2) Uani 1 1 d . . . . .
H9 H 0.740367 0.369876 0.735770 0.022 Uiso 1 1 calc R U . . .
C10 C 0.96893(8) 0.1462(2) 0.65976(18) 0.0312(3) Uani 1 1 d . . . . .
H10A H 0.929629 0.069382 0.604696 0.047 Uiso 1 1 calc R U . . .
H10B H 0.969063 0.152823 0.778797 0.047 Uiso 1 1 calc R U . . .
H10C H 1.016766 0.103498 0.645613 0.047 Uiso 1 1 calc R U . . .
B1 B 0.61486(7) 0.56874(16) 0.59251(15) 0.0129(2) Uani 1 1 d . . . . .
K1 K 0.52960(2) 0.21703(3) 0.31454(3) 0.01276(8) Uani 1 1 d . . . . .

loop_
_atom_site_aniso_label
_atom_site_aniso_U_11
_atom_site_aniso_U_22
_atom_site_aniso_U_33
_atom_site_aniso_U_23
_atom_site_aniso_U_13
_atom_site_aniso_U_12
F1 0.0132(3) 0.0196(3) 0.0141(3) 0.0027(2) 0.0005(2) 0.0004(2)
F2 0.0205(3) 0.0214(3) 0.0120(3) 0.0015(2) 0.0049(2) -0.0040(3)
F3 0.0176(3) 0.0138(3) 0.0292(4) -0.0069(3) 0.0008(3) -0.0006(3)
O1 0.0181(4) 0.0323(5) 0.0283(5) 0.0043(4) 0.0077(4) 0.0100(4)
N1 0.0230(5) 0.0145(5) 0.0163(5) 0.0005(4) 0.0062(4) 0.0001(4)
C1 0.0208(5) 0.0127(5) 0.0117(5) 0.0000(4) 0.0033(4) -0.0036(4)
C2 0.0146(5) 0.0165(5) 0.0157(5) 0.0004(4) 0.0024(4) -0.0014(4)
C3 0.0145(5) 0.0164(5) 0.0087(5) 0.0008(4) 0.0011(4) 0.0001(4)
C4 0.0132(5) 0.0177(5) 0.0137(5) -0.0010(4) 0.0012(4) -0.0006(4)
C5 0.0163(5) 0.0184(5) 0.0170(5) 0.0011(4) 0.0030(4) -0.0007(4)
C6 0.0152(5) 0.0261(6) 0.0197(6) 0.0009(5) 0.0052(4) -0.0005(5)
C7 0.0143(5) 0.0251(6) 0.0185(5) -0.0021(5) 0.0026(4) 0.0043(4)
C8 0.0192(6) 0.0206(6) 0.0200(5) 0.0036(5) 0.0031(4) 0.0042(5)
C9 0.0164(5) 0.0209(6) 0.0188(5) 0.0023(4) 0.0053(4) 0.0007(4)
C10 0.0287(7) 0.0348(8) 0.0316(7) 0.0053(6) 0.0100(6) 0.0172(6)
B1 0.0143(5) 0.0121(5) 0.0122(5) -0.0005(4) 0.0024(4) -0.0004(4)
K1 0.01523(12) 0.01197(13) 0.01099(12) -0.00057(7) 0.00268(9) -0.00065(8)

loop_
_atom_type_symbol
_atom_type_description
_atom_type_scat_dispersion_real
_atom_type_scat_dispersion_imag
_atom_type_scat_source
C C 0.0181 0.0091 'International Tables Vol C Tables 4.2.6.8 and 6.1.1.4'
H H 0.0000 0.0000 'International Tables Vol C Tables 4.2.6.8 and 6.1.1.4'
B B 0.0090 0.0039 'International Tables Vol C Tables 4.2.6.8 and 6.1.1.4'
F F 0.0727 0.0534 'International Tables Vol C Tables 4.2.6.8 and 6.1.1.4'
K K 0.3868 1.0657 'International Tables Vol C Tables 4.2.6.8 and 6.1.1.4'
N N 0.0311 0.0180 'International Tables Vol C Tables 4.2.6.8 and 6.1.1.4'
O O 0.0492 0.0322 'International Tables Vol C Tables 4.2.6.8 and 6.1.1.4'

loop_
_exptl_crystal_face_index_h
_exptl_crystal_face_index_k
_exptl_crystal_face_index_l
_exptl_crystal_face_perp_dist
-1 0 0 0.0372
1 0 0 0.0372
0 -1 1 0.0978
0 1 -1 0.0978
0 -1 -1 0.1012
0 0 1 0.0898
0 0 -1 0.0898
-1 1 1 0.0798

loop_
_geom_angle_atom_site_label_1
_geom_angle_atom_site_label_2
_geom_angle_atom_site_label_3
_geom_angle
_geom_angle_site_symmetry_1
_geom_angle_site_symmetry_3
_geom_angle_publ_flag
B1 F1 K1 156.35(6) . 2_655 ?
B1 F1 K1 103.03(6) . 3_666 ?
K1 F1 K1 99.56(2) 2_655 3_666 ?
B1 F2 K1 113.22(6) . 4_566 ?
B1 F2 K1 102.10(6) . 3_666 ?
K1 F2 K1 99.11(2) 4_566 3_666 ?
B1 F3 K1 132.31(6) . . ?
B1 F3 K1 91.65(6) . 4_566 ?
K1 F3 K1 90.94(2) . 4_566 ?
C7 O1 C10 117.08(10) . . ?
C1 N1 K1 147.51(9) . 4_576 ?
C1 N1 K1 112.01(8) . 1_565 ?
C1 N1 K1 103.13(8) . 3_666 ?
K1 N1 K1 90.85(3) 4_576 3_666 ?
K1 N1 K1 108.72(3) 1_565 3_666 ?
K1 N1 K1 90.23(3) 4_576 1_565 ?
N1 C1 C2 178.01(12) . . ?
N1 C1 K1 57.92(7) . 3_666 ?
C2 C1 K1 123.43(7) . 3_666 ?
C1 C2 H2 118.8 . . ?
C3 C2 C1 122.30(10) . . ?
C3 C2 H2 118.8 . . ?
C2 C3 C4 117.72(10) . . ?
C2 C3 B1 121.26(10) . . ?
C4 C3 B1 121.02(10) . . ?
C5 C4 C3 121.58(10) . . ?
C9 C4 C3 120.78(10) . . ?
C9 C4 C5 117.64(11) . . ?
C4 C5 H5 119.4 . . ?
C6 C5 C4 121.26(11) . . ?
C6 C5 H5 119.4 . . ?
C5 C6 H6 120.0 . . ?
C5 C6 C7 119.91(11) . . ?
C7 C6 H6 120.0 . . ?
O1 C7 C6 115.52(11) . . ?
O1 C7 C8 124.40(11) . . ?
C8 C7 C6 120.08(11) . . ?
C7 C8 H8 120.3 . . ?
C7 C8 C9 119.34(11) . . ?
C9 C8 H8 120.3 . . ?
C4 C9 H9 119.1 . . ?
C8 C9 C4 121.75(11) . . ?
C8 C9 H9 119.1 . . ?
O1 C10 H10A 109.5 . . ?
O1 C10 H10B 109.5 . . ?
O1 C10 H10C 109.5 . . ?
H10A C10 H10B 109.5 . . ?
H10A C10 H10C 109.5 . . ?
H10B C10 H10C 109.5 . . ?
F1 B1 F2 106.10(9) . . ?
F1 B1 C3 111.17(9) . . ?
F2 B1 C3 111.23(9) . . ?
F3 B1 F1 108.13(9) . . ?
F3 B1 F2 107.18(9) . . ?
F3 B1 C3 112.71(9) . . ?
F1 K1 F1 108.62(2) 2_645 3_666 ?
F1 K1 F2 81.57(2) 2_645 4_565 ?
F1 K1 F2 47.782(18) 3_666 3_666 ?
F1 K1 F2 69.06(2) 2_645 3_666 ?
F1 K1 F3 66.495(19) 2_645 4_565 ?
F1 K1 F3 172.34(2) 3_666 4_565 ?
F1 K1 N1 78.42(2) 3_666 1_545 ?
F1 K1 N1 136.34(3) 2_645 1_545 ?
F1 K1 N1 112.55(2) 3_666 4_575 ?
F1 K1 N1 68.02(2) 3_666 3_666 ?
F1 K1 N1 72.11(2) 2_645 3_666 ?
F1 K1 N1 83.27(3) 2_645 4_575 ?
F2 K1 F1 141.94(2) 4_565 3_666 ?
F2 K1 F2 148.885(17) 4_565 3_666 ?
F2 K1 F3 44.801(19) 4_565 4_565 ?
F2 K1 F3 124.759(19) 3_666 4_565 ?
F2 K1 N1 79.91(2) 3_666 3_666 ?
F2 K1 N1 104.92(3) 4_565 4_575 ?
F2 K1 N1 81.54(2) 4_565 3_666 ?
F2 K1 N1 125.52(2) 3_666 1_545 ?
F2 K1 N1 82.21(2) 3_666 4_575 ?
F2 K1 N1 70.31(2) 4_565 1_545 ?
F3 K1 F1 157.14(2) . 2_645 ?
F3 K1 F1 72.62(2) . 3_666 ?
F3 K1 F2 111.99(2) . 4_565 ?
F3 K1 F2 99.13(2) . 3_666 ?
F3 K1 F3 109.43(2) . 4_565 ?
F3 K1 N1 126.55(3) . 3_666 ?
F3 K1 N1 66.50(3) . 1_545 ?
F3 K1 N1 75.59(3) . 4_575 ?
N1 K1 F3 114.43(2) 3_666 4_565 ?
N1 K1 F3 109.22(2) 1_545 4_565 ?
N1 K1 F3 61.79(2) 4_575 4_565 ?
N1 K1 N1 153.462(11) 4_575 3_666 ?
N1 K1 N1 135.24(4) 4_575 1_545 ?
N1 K1 N1 71.28(3) 1_545 3_666 ?

loop_
_geom_bond_atom_site_label_1
_geom_bond_atom_site_label_2
_geom_bond_distance
_geom_bond_site_symmetry_2
_geom_bond_publ_flag
F1 B1 1.4141(13) . ?
F1 K1 2.6426(7) 2_655 ?
F1 K1 2.7853(7) 3_666 ?
F2 B1 1.4180(13) . ?
F2 K1 2.6823(7) 4_566 ?
F2 K1 2.8028(7) 3_666 ?
F3 B1 1.4020(14) . ?
F3 K1 2.6327(7) . ?
F3 K1 3.1597(8) 4_566 ?
O1 C7 1.3720(14) . ?
O1 C10 1.4284(17) . ?
N1 C1 1.1510(16) . ?
N1 K1 2.9935(10) 1_565 ?
N1 K1 3.0032(10) 3_666 ?
N1 K1 2.8559(10) 4_576 ?
C1 C2 1.4334(16) . ?
C1 K1 3.4518(11) 3_666 ?
C2 H2 0.9500 . ?
C2 C3 1.3513(16) . ?
C3 C4 1.4811(15) . ?
C3 B1 1.6302(16) . ?
C4 C5 1.4063(16) . ?
C4 C9 1.3954(16) . ?
C5 H5 0.9500 . ?
C5 C6 1.3840(16) . ?
C6 H6 0.9500 . ?
C6 C7 1.3946(18) . ?
C7 C8 1.3909(17) . ?
C8 H8 0.9500 . ?
C8 C9 1.3930(16) . ?
C9 H9 0.9500 . ?
C10 H10A 0.9800 . ?
C10 H10B 0.9800 . ?
C10 H10C 0.9800 . ?

loop_
_geom_torsion_atom_site_label_1
_geom_torsion_atom_site_label_2
_geom_torsion_atom_site_label_3
_geom_torsion_atom_site_label_4
_geom_torsion
_geom_torsion_site_symmetry_1
_geom_torsion_site_symmetry_2
_geom_torsion_site_symmetry_3
_geom_torsion_site_symmetry_4
_geom_torsion_publ_flag
O1 C7 C8 C9 -179.29(11) . . . . ?
C1 C2 C3 C4 -178.92(10) . . . . ?
C1 C2 C3 B1 0.54(16) . . . . ?
C2 C3 C4 C5 -37.77(16) . . . . ?
C2 C3 C4 C9 141.92(11) . . . . ?
C2 C3 B1 F1 45.82(14) . . . . ?
C2 C3 B1 F2 -72.18(13) . . . . ?
C2 C3 B1 F3 167.41(10) . . . . ?
C3 C4 C5 C6 179.69(10) . . . . ?
C3 C4 C9 C8 -178.74(11) . . . . ?
C4 C3 B1 F1 -134.74(10) . . . . ?
C4 C3 B1 F2 107.26(11) . . . . ?
C4 C3 B1 F3 -13.15(14) . . . . ?
C4 C5 C6 C7 -0.59(18) . . . . ?
C5 C4 C9 C8 0.95(17) . . . . ?
C5 C6 C7 O1 -179.79(11) . . . . ?
C5 C6 C7 C8 0.26(18) . . . . ?
C6 C7 C8 C9 0.66(19) . . . . ?
C7 C8 C9 C4 -1.29(19) . . . . ?
C9 C4 C5 C6 0.00(17) . . . . ?
C10 O1 C7 C6 -175.19(11) . . . . ?
C10 O1 C7 C8 4.76(18) . . . . ?
B1 C3 C4 C5 142.77(11) . . . . ?
B1 C3 C4 C9 -37.54(15) . . . . ?
K1 F1 B1 F2 -153.02(11) 2_655 . . . ?
K1 F1 B1 F2 9.46(9) 3_666 . . . ?
K1 F1 B1 F3 -38.3(2) 2_655 . . . ?
K1 F1 B1 F3 124.17(7) 3_666 . . . ?
K1 F1 B1 C3 -111.60(8) 3_666 . . . ?
K1 F1 B1 C3 85.92(17) 2_655 . . . ?
K1 F2 B1 F1 96.19(8) 4_566 . . . ?
K1 F2 B1 F1 -9.37(9) 3_666 . . . ?
K1 F2 B1 F3 -19.17(10) 4_566 . . . ?
K1 F2 B1 F3 -124.72(7) 3_666 . . . ?
K1 F2 B1 C3 -142.79(7) 4_566 . . . ?
K1 F2 B1 C3 111.66(8) 3_666 . . . ?
K1 F3 B1 F1 -99.14(8) 4_566 . . . ?
K1 F3 B1 F1 -6.37(13) . . . . ?
K1 F3 B1 F2 14.85(8) 4_566 . . . ?
K1 F3 B1 F2 107.62(9) . . . . ?
K1 F3 B1 C3 -129.67(8) . . . . ?
K1 F3 B1 C3 137.55(8) 4_566 . . . ?
K1 N1 C1 K1 -116.73(7) 1_565 . . 3_666 ?
K1 N1 C1 K1 113.25(16) 4_576 . . 3_666 ?
K1 C1 C2 C3 12.25(15) 3_666 . . . ?

loop_
_exptl_oxdiff_crystal_face_indexfrac_h
_exptl_oxdiff_crystal_face_indexfrac_k
_exptl_oxdiff_crystal_face_indexfrac_l
_exptl_oxdiff_crystal_face_x
_exptl_oxdiff_crystal_face_y
_exptl_oxdiff_crystal_face_z
-0.9998 -0.0003 -0.0002 0.0439 0.0704 -0.0186
0.9998 0.0003 0.0002 -0.0439 -0.0704 0.0186
-0.0001 -0.9999 0.9999 -0.2228 0.1166 0.1078
0.0001 0.9999 -0.9999 0.2228 -0.1166 -0.1078
0.0015 -1.0004 -1.0002 -0.1009 0.0480 -0.2499
-0.0008 0.0002 1.0001 -0.0609 0.0343 0.1788
0.0008 -0.0002 -1.0001 0.0609 -0.0343 -0.1788
-1.0013 1.0000 1.0001 0.1449 0.0225 0.2313
